data_7213915
loop_
_publ_author_name
'Chang, Xin-Hong'
'Qin, Jian-Hua'
'Han, Min-Le'
'Ma, Lu-Fang'
'Wang, Li-Ya'

_publ_section_title
;
 Exploring the structural diversities and magnetic properties of
 copper(ii) and manganese(ii) complexes based on 5-methoxyisophthalate and
 flexible bis(imidazole) ligands
;
_journal_issue 5
_journal_name_full CrystEngComm
_journal_page_first 870
_journal_paper_doi 10.1039/c3ce41641k
_journal_volume 16
_journal_year 2014
_chemical_formula_sum 'C27 H24 Mn N4 O5'
_chemical_formula_weight 539.44
_chemical_name_systematic
;

 ?

;
_space_group_IT_number 60
_symmetry_cell_setting orthorhombic
_symmetry_space_group_name_Hall '-P 2n 2ab'
_symmetry_space_group_name_H-M 'P b c n'
_atom_sites_solution_hydrogens geom
_atom_sites_solution_primary direct
_atom_sites_solution_secondary difmap
_audit_creation_method SHELXL-97
_cell_angle_alpha 90.00
_cell_angle_beta 90.00
_cell_angle_gamma 90.00
_cell_formula_units_Z 8
_cell_length_a 16.564(4)
_cell_length_b 18.302(4)
_cell_length_c 15.879(3)
_cell_measurement_reflns_used 1151
_cell_measurement_temperature 296(2)
_cell_measurement_theta_max 17.48
_cell_measurement_theta_min 2.46
_cell_volume 4813.8(18)
_computing_cell_refinement 'Bruker SMART'
_computing_data_collection 'Bruker SMART'
_computing_data_reduction 'Bruker SAINT'
_computing_molecular_graphics 'Bruker SHELXTL'
_computing_publication_material 'Bruker SHELXTL'
_computing_structure_refinement 'SHELXL-97 (Sheldrick, 1997)'
_computing_structure_solution 'SHELXS-97 (Sheldrick, 1990)'
_diffrn_ambient_temperature 296(2)
_diffrn_measured_fraction_theta_full 0.999
_diffrn_measured_fraction_theta_max 0.999
_diffrn_measurement_device_type 'CCD area detector'
_diffrn_measurement_method 'phi and omega scans'
_diffrn_radiation_monochromator graphite
_diffrn_radiation_source 'fine-focus sealed tube'
_diffrn_radiation_type MoK\a
_diffrn_radiation_wavelength 0.71073
_diffrn_reflns_av_R_equivalents 0.1364
_diffrn_reflns_av_sigmaI/netI 0.0933
_diffrn_reflns_limit_h_max 19
_diffrn_reflns_limit_h_min -20
_diffrn_reflns_limit_k_max 22
_diffrn_reflns_limit_k_min -21
_diffrn_reflns_limit_l_max 19
_diffrn_reflns_limit_l_min -18
_diffrn_reflns_number 28054
_diffrn_reflns_theta_full 25.50
_diffrn_reflns_theta_max 25.50
_diffrn_reflns_theta_min 2.46
_exptl_absorpt_coefficient_mu 0.596
_exptl_absorpt_correction_T_max 0.9651
_exptl_absorpt_correction_T_min 0.8702
_exptl_absorpt_correction_type multi-scan
_exptl_absorpt_process_details SADABS
_exptl_crystal_colour YELLOW
_exptl_crystal_density_diffrn 1.489
_exptl_crystal_density_method 'not measured'
_exptl_crystal_description BLOCK
_exptl_crystal_F_000 2232
_exptl_crystal_size_max 0.24
_exptl_crystal_size_mid 0.10
_exptl_crystal_size_min 0.06
_refine_diff_density_max 0.307
_refine_diff_density_min -0.345
_refine_diff_density_rms 0.065
_refine_ls_extinction_method none
_refine_ls_goodness_of_fit_ref 0.993
_refine_ls_hydrogen_treatment constr
_refine_ls_matrix_type full
_refine_ls_number_parameters 335
_refine_ls_number_reflns 4484
_refine_ls_number_restraints 0
_refine_ls_restrained_S_all 0.993
_refine_ls_R_factor_all 0.1346
_refine_ls_R_factor_gt 0.0543
_refine_ls_shift/su_max 0.001
_refine_ls_shift/su_mean 0.000
_refine_ls_structure_factor_coef Fsqd
_refine_ls_weighting_details 'calc w=1/[\s^2^(Fo^2^)+(0.0526P)^2^+0.9366P] where P=(Fo^2^+2Fc^2^)/3'
_refine_ls_weighting_scheme calc
_refine_ls_wR_factor_gt 0.1072
_refine_ls_wR_factor_ref 0.1421
_reflns_number_gt 2367
_reflns_number_total 4484
_reflns_threshold_expression >2sigma(I)
_cod_data_source_file c3ce41641k.txt
_cod_data_source_block a
_cod_depositor_comments
;
The following automatic conversions were performed:

'_symmetry_cell_setting' value 'Orthorhombic' changed to
'orthorhombic' according to
/usr/data/users/saulius/automatic-downloads/current/RSC/lib/dictionaries/cif_core.dic
dictionary named 'cif_core.dic' version 2.4.2 from
2011-04-26.

'_exptl_absorpt_correction_type' value 'MULTI-SCAN'
changed to 'multi-scan' according to
/usr/data/users/saulius/automatic-downloads/current/RSC/lib/dictionaries/cif_core.dic
dictionary named 'cif_core.dic' version 2.4.2 from
2011-04-26.

'_refine_ls_hydrogen_treatment' value 'CONSTR' changed
to 'constr' according to
/usr/data/users/saulius/automatic-downloads/current/RSC/lib/dictionaries/cif_core.dic
dictionary named 'cif_core.dic' version 2.4.2 from 2011-04-26.

Automatic conversion script
Id: cif_fix_values 2281 2013-09-26 08:29:07Z andrius 
;
_cod_original_cell_volume 4813.6(18)
_cod_original_sg_symbol_H-M Pbcn
_cod_database_code 7213915

loop_
_symmetry_equiv_pos_as_xyz
'x, y, z'
'-x+1/2, -y+1/2, z+1/2'
'-x, y, -z+1/2'
'x+1/2, -y+1/2, -z'
'-x, -y, -z'
'x-1/2, y-1/2, -z-1/2'
'x, -y, z-1/2'
'-x-1/2, y-1/2, z'

loop_
_atom_site_label
_atom_site_type_symbol
_atom_site_fract_x
_atom_site_fract_y
_atom_site_fract_z
_atom_site_U_iso_or_equiv
_atom_site_adp_type
_atom_site_occupancy
_atom_site_symmetry_multiplicity
_atom_site_calc_flag
_atom_site_refinement_flags
Mn1 Mn 1.04019(3) 0.22421(4) 0.37654(4) 0.0353(2) Uani 1 1 d .
O1 O 0.90001(16) 0.20761(16) 0.24083(18) 0.0467(8) Uani 1 1 d .
O2 O 0.91118(16) 0.23430(16) 0.37684(19) 0.0453(8) Uani 1 1 d .
O3 O 0.66124(16) 0.27227(17) 0.54668(19) 0.0467(8) Uani 1 1 d .
O4 O 0.54318(16) 0.26183(17) 0.48497(18) 0.0480(8) Uani 1 1 d .
O5 O 0.59952(16) 0.21940(18) 0.18216(18) 0.0548(9) Uani 1 1 d .
N1 N 0.5570(2) -0.1563(2) 0.1465(2) 0.0461(10) Uani 1 1 d .
N2 N 0.6279(2) -0.0585(2) 0.1870(2) 0.0474(10) Uani 1 1 d .
N3 N 1.0303(2) 0.1011(2) 0.3802(2) 0.0493(10) Uani 1 1 d .
N4 N 0.9634(2) -0.0027(2) 0.3572(2) 0.0487(11) Uani 1 1 d .
C1 C 0.8708(2) 0.2243(2) 0.3101(3) 0.0364(10) Uani 1 1 d .
C2 C 0.7799(2) 0.2306(2) 0.3168(3) 0.0324(10) Uani 1 1 d .
C3 C 0.7340(2) 0.2210(2) 0.2444(3) 0.0366(10) Uani 1 1 d .
H3 H 0.7590 0.2112 0.1932 0.044 Uiso 1 1 calc R
C4 C 0.6503(2) 0.2261(2) 0.2493(3) 0.0375(10) Uani 1 1 d .
C5 C 0.6139(2) 0.2392(2) 0.3266(3) 0.0383(11) Uani 1 1 d .
H5 H 0.5579 0.2418 0.3299 0.046 Uiso 1 1 calc R
C6 C 0.6594(2) 0.2485(2) 0.3987(3) 0.0346(11) Uani 1 1 d .
C7 C 0.7431(2) 0.2447(2) 0.3936(3) 0.0351(11) Uani 1 1 d .
H7 H 0.7744 0.2516 0.4416 0.042 Uiso 1 1 calc R
C8 C 0.6188(3) 0.2620(2) 0.4821(3) 0.0367(11) Uani 1 1 d .
C9 C 0.6349(3) 0.2118(3) 0.1008(3) 0.0570(14) Uani 1 1 d .
H9A H 0.6712 0.2518 0.0909 0.085 Uiso 1 1 calc R
H9B H 0.5932 0.2121 0.0588 0.085 Uiso 1 1 calc R
H9C H 0.6641 0.1666 0.0980 0.085 Uiso 1 1 calc R
C10 C 1.0758(3) 0.0431(3) 0.4101(3) 0.0431(12) Uani 1 1 d .
C11 C 1.1511(3) 0.0429(3) 0.4481(3) 0.0522(13) Uani 1 1 d .
H11 H 1.1797 0.0860 0.4566 0.063 Uiso 1 1 calc R
C12 C 1.1821(3) -0.0241(3) 0.4727(3) 0.0698(16) Uani 1 1 d .
H12 H 1.2329 -0.0262 0.4976 0.084 Uiso 1 1 calc R
C13 C 1.1387(3) -0.0879(3) 0.4610(4) 0.0764(17) Uani 1 1 d .
H13 H 1.1608 -0.1317 0.4798 0.092 Uiso 1 1 calc R
C14 C 1.0638(3) -0.0892(3) 0.4225(3) 0.0580(14) Uani 1 1 d .
H14 H 1.0351 -0.1323 0.4143 0.070 Uiso 1 1 calc R
C15 C 1.0347(3) -0.0226(3) 0.3971(3) 0.0421(11) Uani 1 1 d .
C16 C 0.9652(3) 0.0702(3) 0.3491(3) 0.0556(14) Uani 1 1 d .
H16 H 0.9239 0.0966 0.3236 0.067 Uiso 1 1 calc R
C17 C 0.8986(3) -0.0518(3) 0.3284(3) 0.0538(13) Uani 1 1 d .
H17A H 0.8803 -0.0814 0.3754 0.065 Uiso 1 1 calc R
H17B H 0.9198 -0.0845 0.2857 0.065 Uiso 1 1 calc R
C18 C 0.8276(3) -0.0099(3) 0.2924(3) 0.0559(14) Uani 1 1 d .
H18A H 0.8464 0.0208 0.2467 0.067 Uiso 1 1 calc R
H18B H 0.8055 0.0216 0.3357 0.067 Uiso 1 1 calc R
C19 C 0.7610(3) -0.0600(3) 0.2597(3) 0.0538(13) Uani 1 1 d .
H19A H 0.7826 -0.0923 0.2168 0.065 Uiso 1 1 calc R
H19B H 0.7403 -0.0897 0.3054 0.065 Uiso 1 1 calc R
C20 C 0.6934(3) -0.0141(3) 0.2228(3) 0.0552(14) Uani 1 1 d .
H20A H 0.6714 0.0171 0.2665 0.066 Uiso 1 1 calc R
H20B H 0.7153 0.0171 0.1791 0.066 Uiso 1 1 calc R
C21 C 0.5563(3) -0.0323(3) 0.1539(3) 0.0450(12) Uani 1 1 d .
C22 C 0.5272(3) 0.0375(3) 0.1437(3) 0.0642(15) Uani 1 1 d .
H22 H 0.5560 0.0782 0.1619 0.077 Uiso 1 1 calc R
C23 C 0.4533(4) 0.0442(3) 0.1052(4) 0.0766(18) Uani 1 1 d .
H23 H 0.4321 0.0905 0.0962 0.092 Uiso 1 1 calc R
C24 C 0.4096(3) -0.0164(4) 0.0794(3) 0.0718(17) Uani 1 1 d .
H24 H 0.3598 -0.0096 0.0534 0.086 Uiso 1 1 calc R
C25 C 0.4378(3) -0.0863(3) 0.0913(3) 0.0581(14) Uani 1 1 d .
H25 H 0.4078 -0.1269 0.0749 0.070 Uiso 1 1 calc R
C26 C 0.5128(3) -0.0936(2) 0.1289(3) 0.0425(11) Uani 1 1 d .
C27 C 0.6241(3) -0.1317(3) 0.1802(3) 0.0513(13) Uani 1 1 d .
H27 H 0.6656 -0.1624 0.1980 0.062 Uiso 1 1 calc R

loop_
_atom_site_aniso_label
_atom_site_aniso_U_11
_atom_site_aniso_U_22
_atom_site_aniso_U_33
_atom_site_aniso_U_23
_atom_site_aniso_U_13
_atom_site_aniso_U_12
Mn1 0.0273(3) 0.0427(4) 0.0358(4) 0.0002(3) 0.0001(3) -0.0056(3)
O1 0.0343(16) 0.067(2) 0.039(2) 0.0050(16) 0.0083(15) 0.0068(15)
O2 0.0307(15) 0.065(2) 0.0401(19) -0.0004(17) -0.0032(15) -0.0033(15)
O3 0.0367(17) 0.064(2) 0.039(2) -0.0093(17) 0.0006(14) 0.0015(16)
O4 0.0287(16) 0.075(2) 0.0400(19) -0.0021(16) 0.0041(14) 0.0077(15)
O5 0.0338(17) 0.096(3) 0.034(2) -0.0073(18) -0.0055(14) 0.0004(17)
N1 0.040(2) 0.043(2) 0.055(3) -0.0012(19) -0.0061(18) -0.0015(18)
N2 0.048(2) 0.045(3) 0.050(3) -0.002(2) -0.002(2) -0.007(2)
N3 0.044(2) 0.043(2) 0.061(3) 0.002(2) -0.006(2) -0.0102(19)
N4 0.045(2) 0.039(2) 0.062(3) 0.001(2) -0.001(2) -0.011(2)
C1 0.033(2) 0.035(3) 0.041(3) 0.010(2) 0.003(2) 0.001(2)
C2 0.029(2) 0.034(3) 0.034(3) 0.003(2) 0.0004(18) -0.0012(19)
C3 0.032(2) 0.045(3) 0.032(3) 0.003(2) 0.0040(19) -0.003(2)
C4 0.033(2) 0.048(3) 0.032(3) 0.000(2) -0.002(2) -0.003(2)
C5 0.025(2) 0.050(3) 0.040(3) -0.001(2) 0.000(2) 0.001(2)
C6 0.032(2) 0.039(3) 0.033(3) 0.004(2) 0.0015(19) 0.0033(18)
C7 0.033(2) 0.039(3) 0.034(3) 0.000(2) -0.0028(19) 0.0007(19)
C8 0.034(3) 0.041(3) 0.034(3) 0.002(2) 0.001(2) 0.005(2)
C9 0.050(3) 0.086(4) 0.035(3) -0.007(3) -0.004(2) 0.006(3)
C10 0.038(3) 0.050(3) 0.041(3) -0.001(2) 0.004(2) -0.004(2)
C11 0.050(3) 0.058(4) 0.048(3) -0.003(3) -0.001(2) -0.010(3)
C12 0.062(4) 0.079(4) 0.068(4) 0.001(3) -0.015(3) 0.005(3)
C13 0.077(4) 0.068(4) 0.085(5) 0.009(4) -0.024(3) 0.007(3)
C14 0.069(4) 0.047(3) 0.058(3) 0.007(3) 0.002(3) -0.005(3)
C15 0.044(3) 0.045(3) 0.037(3) 0.005(2) 0.005(2) -0.005(2)
C16 0.052(3) 0.043(3) 0.071(4) 0.000(3) -0.010(3) -0.004(3)
C17 0.053(3) 0.048(3) 0.061(4) -0.007(3) -0.008(3) -0.017(2)
C18 0.056(3) 0.059(3) 0.053(3) -0.002(3) 0.002(3) -0.019(3)
C19 0.052(3) 0.051(3) 0.059(3) -0.005(3) 0.001(3) -0.016(3)
C20 0.051(3) 0.047(3) 0.068(4) -0.007(3) 0.003(3) -0.014(2)
C21 0.050(3) 0.042(3) 0.044(3) 0.001(2) 0.011(2) 0.003(2)
C22 0.078(4) 0.050(3) 0.064(4) 0.005(3) 0.016(3) 0.004(3)
C23 0.082(4) 0.069(4) 0.079(5) 0.015(4) 0.000(4) 0.028(4)
C24 0.061(4) 0.090(5) 0.064(4) 0.002(4) -0.010(3) 0.023(4)
C25 0.052(3) 0.072(4) 0.050(3) -0.001(3) -0.005(2) 0.013(3)
C26 0.046(3) 0.042(3) 0.039(3) -0.001(2) 0.002(2) 0.001(2)
C27 0.045(3) 0.047(3) 0.062(4) -0.001(3) -0.005(2) 0.001(2)

loop_
_atom_type_symbol
_atom_type_description
_atom_type_scat_dispersion_real
_atom_type_scat_dispersion_imag
_atom_type_scat_source
C C 0.0033 0.0016 'International Tables Vol C Tables 4.2.6.8 and 6.1.1.4'
H H 0.0000 0.0000 'International Tables Vol C Tables 4.2.6.8 and 6.1.1.4'
N N 0.0061 0.0033 'International Tables Vol C Tables 4.2.6.8 and 6.1.1.4'
O O 0.0106 0.0060 'International Tables Vol C Tables 4.2.6.8 and 6.1.1.4'
Mn Mn 0.3368 0.7283 'International Tables Vol C Tables 4.2.6.8 and 6.1.1.4'

loop_
_geom_angle_atom_site_label_1
_geom_angle_atom_site_label_2
_geom_angle_atom_site_label_3
_geom_angle
_geom_angle_site_symmetry_1
_geom_angle_site_symmetry_3
O1 Mn1 O2 118.49(11) 3_755 .
O1 Mn1 O4 150.93(11) 3_755 4_556
O2 Mn1 O4 90.58(11) . 4_556
O1 Mn1 N1 86.46(13) 3_755 6_666
O2 Mn1 N1 92.32(12) . 6_666
O4 Mn1 N1 92.68(12) 4_556 6_666
O1 Mn1 N3 85.06(13) 3_755 .
O2 Mn1 N3 90.80(12) . .
O4 Mn1 N3 95.24(13) 4_556 .
N1 Mn1 N3 171.45(14) 6_666 .
O1 Mn1 O3 93.50(10) 3_755 4_556
O2 Mn1 O3 147.93(11) . 4_556
O4 Mn1 O3 57.45(10) 4_556 4_556
N1 Mn1 O3 87.22(12) 6_666 4_556
N3 Mn1 O3 94.35(12) . 4_556
O1 Mn1 C8 122.30(12) 3_755 4_556
O2 Mn1 C8 119.16(13) . 4_556
O4 Mn1 C8 28.68(11) 4_556 4_556
N1 Mn1 C8 89.07(13) 6_666 4_556
N3 Mn1 C8 96.35(14) . 4_556
O3 Mn1 C8 28.80(11) 4_556 4_556
C1 O1 Mn1 157.2(3) . 3_755
C1 O2 Mn1 120.8(3) . .
C8 O3 Mn1 87.2(2) . 4_456
C8 O4 Mn1 93.4(3) . 4_456
C4 O5 C9 117.6(3) . .
C27 N1 C26 104.2(4) . .
C27 N1 Mn1 120.5(3) . 6_556
C26 N1 Mn1 135.1(3) . 6_556
C27 N2 C21 106.0(4) . .
C27 N2 C20 128.0(4) . .
C21 N2 C20 126.0(4) . .
C16 N3 C10 104.1(4) . .
C16 N3 Mn1 118.6(3) . .
C10 N3 Mn1 137.2(3) . .
C16 N4 C15 106.6(4) . .
C16 N4 C17 126.4(4) . .
C15 N4 C17 127.0(4) . .
O1 C1 O2 124.9(4) . .
O1 C1 C2 117.9(4) . .
O2 C1 C2 117.1(4) . .
C3 C2 C7 120.7(4) . .
C3 C2 C1 118.4(4) . .
C7 C2 C1 120.9(4) . .
C2 C3 C4 119.3(4) . .
C2 C3 H3 120.3 . .
C4 C3 H3 120.3 . .
O5 C4 C5 116.1(3) . .
O5 C4 C3 124.4(4) . .
C5 C4 C3 119.5(4) . .
C6 C5 C4 121.2(4) . .
C6 C5 H5 119.4 . .
C4 C5 H5 119.4 . .
C5 C6 C7 119.3(4) . .
C5 C6 C8 120.4(4) . .
C7 C6 C8 120.3(4) . .
C6 C7 C2 119.9(4) . .
C6 C7 H7 120.0 . .
C2 C7 H7 120.0 . .
O4 C8 O3 121.9(4) . .
O4 C8 C6 118.6(4) . .
O3 C8 C6 119.5(4) . .
O4 C8 Mn1 58.0(2) . 4_456
O3 C8 Mn1 64.0(2) . 4_456
C6 C8 Mn1 175.0(3) . 4_456
O5 C9 H9A 109.5 . .
O5 C9 H9B 109.5 . .
H9A C9 H9B 109.5 . .
O5 C9 H9C 109.5 . .
H9A C9 H9C 109.5 . .
H9B C9 H9C 109.5 . .
N3 C10 C11 129.7(4) . .
N3 C10 C15 110.2(4) . .
C11 C10 C15 120.1(5) . .
C12 C11 C10 117.2(5) . .
C12 C11 H11 121.4 . .
C10 C11 H11 121.4 . .
C11 C12 C13 121.1(5) . .
C11 C12 H12 119.4 . .
C13 C12 H12 119.4 . .
C14 C13 C12 122.6(5) . .
C14 C13 H13 118.7 . .
C12 C13 H13 118.7 . .
C15 C14 C13 115.5(5) . .
C15 C14 H14 122.2 . .
C13 C14 H14 122.2 . .
C14 C15 N4 131.8(4) . .
C14 C15 C10 123.4(4) . .
N4 C15 C10 104.8(4) . .
N3 C16 N4 114.2(4) . .
N3 C16 H16 122.9 . .
N4 C16 H16 122.9 . .
N4 C17 C18 112.0(4) . .
N4 C17 H17A 109.2 . .
C18 C17 H17A 109.2 . .
N4 C17 H17B 109.2 . .
C18 C17 H17B 109.2 . .
H17A C17 H17B 107.9 . .
C17 C18 C19 112.7(4) . .
C17 C18 H18A 109.0 . .
C19 C18 H18A 109.0 . .
C17 C18 H18B 109.0 . .
C19 C18 H18B 109.0 . .
H18A C18 H18B 107.8 . .
C20 C19 C18 109.5(4) . .
C20 C19 H19A 109.8 . .
C18 C19 H19A 109.8 . .
C20 C19 H19B 109.8 . .
C18 C19 H19B 109.8 . .
H19A C19 H19B 108.2 . .
N2 C20 C19 112.8(4) . .
N2 C20 H20A 109.0 . .
C19 C20 H20A 109.0 . .
N2 C20 H20B 109.0 . .
C19 C20 H20B 109.0 . .
H20A C20 H20B 107.8 . .
C22 C21 N2 131.9(5) . .
C22 C21 C26 122.3(5) . .
N2 C21 C26 105.8(4) . .
C23 C22 C21 116.5(5) . .
C23 C22 H22 121.7 . .
C21 C22 H22 121.7 . .
C22 C23 C24 121.8(5) . .
C22 C23 H23 119.1 . .
C24 C23 H23 119.1 . .
C25 C24 C23 121.7(5) . .
C25 C24 H24 119.1 . .
C23 C24 H24 119.1 . .
C24 C25 C26 117.0(5) . .
C24 C25 H25 121.5 . .
C26 C25 H25 121.5 . .
C25 C26 N1 129.8(4) . .
C25 C26 C21 120.6(4) . .
N1 C26 C21 109.6(4) . .
N1 C27 N2 114.4(4) . .
N1 C27 H27 122.8 . .
N2 C27 H27 122.8 . .

loop_
_geom_bond_atom_site_label_1
_geom_bond_atom_site_label_2
_geom_bond_distance
_geom_bond_site_symmetry_2
Mn1 O1 2.132(3) 3_755
Mn1 O2 2.145(3) .
Mn1 O4 2.214(3) 4_556
Mn1 N1 2.235(4) 6_666
Mn1 N3 2.259(4) .
Mn1 O3 2.347(3) 4_556
Mn1 C8 2.608(4) 4_556
O1 C1 1.240(5) .
O1 Mn1 2.132(3) 3_755
O2 C1 1.265(5) .
O3 C8 1.258(5) .
O3 Mn1 2.347(3) 4_456
O4 C8 1.254(5) .
O4 Mn1 2.214(3) 4_456
O5 C4 1.364(4) .
O5 C9 1.425(5) .
N1 C27 1.313(5) .
N1 C26 1.390(5) .
N1 Mn1 2.235(4) 6_556
N2 C27 1.346(5) .
N2 C21 1.384(5) .
N2 C20 1.469(5) .
N3 C16 1.315(5) .
N3 C10 1.386(5) .
N4 C16 1.341(6) .
N4 C15 1.389(5) .
N4 C17 1.473(5) .
C1 C2 1.515(5) .
C2 C3 1.389(5) .
C2 C7 1.386(5) .
C3 C4 1.393(5) .
C3 H3 0.9300 .
C4 C5 1.388(5) .
C5 C6 1.381(5) .
C5 H5 0.9300 .
C6 C7 1.391(5) .
C6 C8 1.505(6) .
C7 H7 0.9300 .
C8 Mn1 2.608(4) 4_456
C9 H9A 0.9600 .
C9 H9B 0.9600 .
C9 H9C 0.9600 .
C10 C11 1.387(6) .
C10 C15 1.396(6) .
C11 C12 1.386(6) .
C11 H11 0.9300 .
C12 C13 1.385(7) .
C12 H12 0.9300 .
C13 C14 1.384(6) .
C13 H13 0.9300 .
C14 C15 1.370(6) .
C14 H14 0.9300 .
C16 H16 0.9300 .
C17 C18 1.516(6) .
C17 H17A 0.9700 .
C17 H17B 0.9700 .
C18 C19 1.525(5) .
C18 H18A 0.9700 .
C18 H18B 0.9700 .
C19 C20 1.517(6) .
C19 H19A 0.9700 .
C19 H19B 0.9700 .
C20 H20A 0.9700 .
C20 H20B 0.9700 .
C21 C22 1.376(7) .
C21 C26 1.392(6) .
C22 C23 1.373(7) .
C22 H22 0.9300 .
C23 C24 1.386(7) .
C23 H23 0.9300 .
C24 C25 1.375(7) .
C24 H24 0.9300 .
C25 C26 1.384(6) .
C25 H25 0.9300 .
C27 H27 0.9300 .

loop_
_geom_torsion_atom_site_label_1
_geom_torsion_atom_site_label_2
_geom_torsion_atom_site_label_3
_geom_torsion_atom_site_label_4
_geom_torsion
_geom_torsion_site_symmetry_1
_geom_torsion_site_symmetry_4
O1 Mn1 O2 C1 6.1(4) 3_755 .
O4 Mn1 O2 C1 -173.9(3) 4_556 .
N1 Mn1 O2 C1 93.4(3) 6_666 .
N3 Mn1 O2 C1 -78.7(3) . .
O3 Mn1 O2 C1 -178.2(3) 4_556 .
C8 Mn1 O2 C1 -176.4(3) 4_556 .
O1 Mn1 N3 C16 -92.2(4) 3_755 .
O2 Mn1 N3 C16 26.4(4) . .
O4 Mn1 N3 C16 117.0(4) 4_556 .
N1 Mn1 N3 C16 -85.0(10) 6_666 .
O3 Mn1 N3 C16 174.7(4) 4_556 .
C8 Mn1 N3 C16 145.8(4) 4_556 .
O1 Mn1 N3 C10 90.1(4) 3_755 .
O2 Mn1 N3 C10 -151.3(4) . .
O4 Mn1 N3 C10 -60.7(4) 4_556 .
N1 Mn1 N3 C10 97.3(10) 6_666 .
O3 Mn1 N3 C10 -3.0(5) 4_556 .
C8 Mn1 N3 C10 -31.9(5) 4_556 .
Mn1 O1 C1 O2 -78.7(8) 3_755 .
Mn1 O1 C1 C2 103.6(7) 3_755 .
Mn1 O2 C1 O1 0.7(6) . .
Mn1 O2 C1 C2 178.5(3) . .
O1 C1 C2 C3 -3.0(6) . .
O2 C1 C2 C3 179.0(4) . .
O1 C1 C2 C7 176.1(4) . .
O2 C1 C2 C7 -1.9(6) . .
C7 C2 C3 C4 0.5(6) . .
C1 C2 C3 C4 179.6(4) . .
C9 O5 C4 C5 175.0(4) . .
C9 O5 C4 C3 -4.7(7) . .
C2 C3 C4 O5 178.3(4) . .
C2 C3 C4 C5 -1.3(7) . .
O5 C4 C5 C6 -178.6(4) . .
C3 C4 C5 C6 1.0(7) . .
C4 C5 C6 C7 0.1(6) . .
C4 C5 C6 C8 -179.4(4) . .
C5 C6 C7 C2 -1.0(6) . .
C8 C6 C7 C2 178.6(4) . .
C3 C2 C7 C6 0.7(6) . .
C1 C2 C7 C6 -178.4(4) . .
Mn1 O4 C8 O3 -3.4(5) 4_456 .
Mn1 O4 C8 C6 175.8(3) 4_456 .
Mn1 O3 C8 O4 3.2(4) 4_456 .
Mn1 O3 C8 C6 -176.0(4) 4_456 .
C5 C6 C8 O4 2.7(6) . .
C7 C6 C8 O4 -176.8(4) . .
C5 C6 C8 O3 -178.1(4) . .
C7 C6 C8 O3 2.4(6) . .
C5 C6 C8 Mn1 48(4) . 4_456
C7 C6 C8 Mn1 -132(3) . 4_456
C16 N3 C10 C11 178.7(5) . .
Mn1 N3 C10 C11 -3.4(8) . .
C16 N3 C10 C15 -1.1(5) . .
Mn1 N3 C10 C15 176.8(3) . .
N3 C10 C11 C12 179.4(5) . .
C15 C10 C11 C12 -0.8(7) . .
C10 C11 C12 C13 -1.0(8) . .
C11 C12 C13 C14 1.8(9) . .
C12 C13 C14 C15 -0.6(8) . .
C13 C14 C15 N4 -179.9(5) . .
C13 C14 C15 C10 -1.3(7) . .
C16 N4 C15 C14 178.6(5) . .
C17 N4 C15 C14 -2.1(8) . .
C16 N4 C15 C10 -0.2(5) . .
C17 N4 C15 C10 179.1(4) . .
N3 C10 C15 C14 -178.1(4) . .
C11 C10 C15 C14 2.0(7) . .
N3 C10 C15 N4 0.8(5) . .
C11 C10 C15 N4 -179.0(4) . .
C10 N3 C16 N4 1.0(6) . .
Mn1 N3 C16 N4 -177.4(3) . .
C15 N4 C16 N3 -0.5(6) . .
C17 N4 C16 N3 -179.9(4) . .
C16 N4 C17 C18 -4.3(7) . .
C15 N4 C17 C18 176.5(4) . .
N4 C17 C18 C19 178.2(4) . .
C17 C18 C19 C20 -178.5(4) . .
C27 N2 C20 C19 -3.5(7) . .
C21 N2 C20 C19 175.7(4) . .
C18 C19 C20 N2 177.9(4) . .
C27 N2 C21 C22 -179.4(5) . .
C20 N2 C21 C22 1.2(8) . .
C27 N2 C21 C26 0.2(5) . .
C20 N2 C21 C26 -179.2(4) . .
N2 C21 C22 C23 177.8(5) . .
C26 C21 C22 C23 -1.7(7) . .
C21 C22 C23 C24 1.3(8) . .
C22 C23 C24 C25 0.2(9) . .
C23 C24 C25 C26 -1.2(8) . .
C24 C25 C26 N1 -178.0(5) . .
C24 C25 C26 C21 0.7(7) . .
C27 N1 C26 C25 178.6(5) . .
Mn1 N1 C26 C25 2.7(8) 6_556 .
C27 N1 C26 C21 -0.3(5) . .
Mn1 N1 C26 C21 -176.1(3) 6_556 .
C22 C21 C26 C25 0.8(7) . .
N2 C21 C26 C25 -178.9(4) . .
C22 C21 C26 N1 179.7(4) . .
N2 C21 C26 N1 0.1(5) . .
C26 N1 C27 N2 0.4(5) . .
Mn1 N1 C27 N2 177.0(3) 6_556 .
C21 N2 C27 N1 -0.4(5) . .
C20 N2 C27 N1 178.9(4) . .
